data_4134673
loop_
_publ_author_name
'Yadav, Vishal'
'Rodriguez, Rodolfo J.'
'Siegler, Maxime A.'
'Goldberg, David P.'

_publ_section_title
;
 Determining the Inherent Selectivity for Carbon Radical Hydroxylation
 versus Halogenation with Fe<sup>III</sup>(OH)(X) Complexes: Relevance to
 the Rebound Step in Non-heme Iron Halogenases.
;
_journal_issue 16
_journal_name_full 'Journal of the American Chemical Society'
_journal_page_first 7259
_journal_page_last 7264
_journal_paper_doi 10.1021/jacs.0c00493
_journal_volume 142
_journal_year 2020
_chemical_formula_moiety 'C36 H47 Cl1.06 Fe N5 O1.94'
_chemical_formula_sum 'C36 H47 Cl1.06 Fe N5 O1.94'
_chemical_formula_weight 674.20
_space_group_crystal_system monoclinic
_space_group_IT_number 14
_space_group_name_Hall '-P 2yn'
_space_group_name_H-M_alt 'P 1 21/n 1'
_atom_sites_solution_hydrogens mixed
_atom_sites_solution_primary direct
_atom_sites_solution_secondary difmap
_audit_creation_method SHELXL-2018/3
_cell_angle_alpha 90
_cell_angle_beta 102.247(2)
_cell_angle_gamma 90
_cell_formula_units_Z 4
_cell_length_a 12.6925(3)
_cell_length_b 13.0034(3)
_cell_length_c 21.3161(5)
_cell_measurement_reflns_used 19166
_cell_measurement_temperature 110(2)
_cell_measurement_theta_max 27.69
_cell_measurement_theta_min 2.49
_cell_volume 3438.06(14)
_computing_cell_refinement 'CrysAlisPro 1.171.39.29c (Rigaku OD, 2017)'
_computing_data_collection 'CrysAlisPro 1.171.39.29c (Rigaku OD, 2017)'
_computing_data_reduction 'CrysAlisPro 1.171.39.29c (Rigaku OD, 2017)'
_computing_molecular_graphics 'SHELXTL v6.10 (Sheldrick, 2008)'
_computing_publication_material 'SHELXTL v6.10 (Sheldrick, 2008)'
_computing_structure_refinement 'SHELXL-2018/3 (Sheldrick, 2018)'
_computing_structure_solution 'SHELXS-2018/3 (Sheldrick, 2018)'
_diffrn_ambient_temperature 110(2)
_diffrn_measured_fraction_theta_full 0.999
_diffrn_measured_fraction_theta_max 0.999
_diffrn_measurement_device_type 'SuperNova, Dual, Cu at zero, Atlas'
_diffrn_measurement_method '\w scans'
_diffrn_radiation_monochromator mirror
_diffrn_radiation_source 'SuperNova (Mo) X-ray Source'
_diffrn_radiation_type MoK\a
_diffrn_radiation_wavelength 0.71073
_diffrn_reflns_av_R_equivalents 0.0403
_diffrn_reflns_av_unetI/netI 0.0254
_diffrn_reflns_Laue_measured_fraction_full 0.999
_diffrn_reflns_Laue_measured_fraction_max 0.999
_diffrn_reflns_limit_h_max 16
_diffrn_reflns_limit_h_min -16
_diffrn_reflns_limit_k_max 16
_diffrn_reflns_limit_k_min -16
_diffrn_reflns_limit_l_max 27
_diffrn_reflns_limit_l_min -26
_diffrn_reflns_number 54628
_diffrn_reflns_point_group_measured_fraction_full 0.999
_diffrn_reflns_point_group_measured_fraction_max 0.999
_diffrn_reflns_theta_full 25.242
_diffrn_reflns_theta_max 27.500
_diffrn_reflns_theta_min 2.269
_exptl_absorpt_coefficient_mu 0.560
_exptl_absorpt_correction_T_max 1.000
_exptl_absorpt_correction_T_min 0.530
_exptl_absorpt_correction_type gaussian
_exptl_absorpt_process_details
;
CrysAlisPro 1.171.39.29c (Rigaku Oxford Diffraction, 2017)
Numerical absorption correction based on gaussian integration over
			a multifaceted crystal model
Empirical absorption correction using spherical harmonics,
 implemented in SCALE3 ABSPACK scaling algorithm.
;
_exptl_crystal_colour yellow-orange
_exptl_crystal_density_diffrn 1.303
_exptl_crystal_description 'irregular block'
_exptl_crystal_F_000 1430
_exptl_crystal_size_max 0.34
_exptl_crystal_size_mid 0.20
_exptl_crystal_size_min 0.09
_refine_diff_density_max 0.781
_refine_diff_density_min -0.504
_refine_diff_density_rms 0.059
_refine_ls_extinction_method none
_refine_ls_goodness_of_fit_ref 1.051
_refine_ls_hydrogen_treatment mixed
_refine_ls_matrix_type full
_refine_ls_number_parameters 467
_refine_ls_number_reflns 7900
_refine_ls_number_restraints 123
_refine_ls_restrained_S_all 1.045
_refine_ls_R_factor_all 0.0527
_refine_ls_R_factor_gt 0.0422
_refine_ls_shift/su_max 0.001
_refine_ls_shift/su_mean 0.000
_refine_ls_structure_factor_coef Fsqd
_refine_ls_weighting_details 'w=1/[\s^2^(Fo^2^)+(0.0420P)^2^+3.7872P] where P=(Fo^2^+2Fc^2^)/3'
_refine_ls_weighting_scheme calc
_refine_ls_wR_factor_gt 0.1036
_refine_ls_wR_factor_ref 0.1101
_reflns_Friedel_coverage 0.000
_reflns_number_gt 6650
_reflns_number_total 7900
_reflns_threshold_expression 'I > 2\s(I)'
_cod_data_source_file ja0c00493_si_003.cif
_cod_data_source_block 5
_cod_depositor_comments 'Adding full bibliography for 4134669--4134673.cif.'
_cod_original_sg_symbol_H-M 'P 21/n'
_cod_database_code 4134673
_shelx_shelxl_version_number 2018/3
_shelx_space_group_comment
;
The symmetry employed for this shelxl refinement is uniquely defined
by the following loop, which should always be used as a source of
symmetry information in preference to the above space-group names.
They are only intended as comments.
;
_oxdiff_exptl_absorpt_empirical_full_min 0.722
_oxdiff_exptl_absorpt_empirical_full_max 1.345
_oxdiff_exptl_absorpt_empirical_details
;
Empirical correction (ABSPACK) includes:
- Absorption correction using spherical harmonics
- Frame scaling
;

loop_
_space_group_symop_operation_xyz
'x, y, z'
'-x+1/2, y+1/2, -z+1/2'
'-x, -y, -z'
'x-1/2, -y-1/2, z-1/2'

loop_
_atom_site_label
_atom_site_type_symbol
_atom_site_fract_x
_atom_site_fract_y
_atom_site_fract_z
_atom_site_U_iso_or_equiv
_atom_site_adp_type
_atom_site_occupancy
_atom_site_site_symmetry_order
_atom_site_calc_flag
_atom_site_refinement_flags_posn
_atom_site_refinement_flags_adp
_atom_site_refinement_flags_occupancy
_atom_site_disorder_assembly
_atom_site_disorder_group
Fe1 Fe 0.36973(2) 0.47639(2) 0.29716(2) 0.02153(9) Uani 1 1 d . . . . .
Cl1 Cl 0.23962(4) 0.44064(4) 0.36079(2) 0.03094(13) Uani 1 1 d . . . . .
C1 C 0.7390(3) 0.1516(3) 0.18191(17) 0.0791(13) Uani 1 1 d . . . . .
H1A H 0.720277 0.086199 0.159463 0.119 Uiso 1 1 calc DR U . . .
H1B H 0.779825 0.138152 0.225563 0.119 Uiso 1 1 calc R U . . .
H1C H 0.782946 0.192837 0.158724 0.119 Uiso 1 1 calc R U . . .
C2 C 0.5894(2) 0.2524(2) 0.11884(13) 0.0470(6) Uani 1 1 d . . . . .
H2A H 0.565848 0.195124 0.089300 0.071 Uiso 1 1 calc R U . . .
H2B H 0.645117 0.291934 0.103912 0.071 Uiso 1 1 calc R U . . .
H2C H 0.527841 0.297106 0.120236 0.071 Uiso 1 1 calc R U . . .
C3 C 0.5524(4) 0.1440(3) 0.2059(2) 0.0975(16) Uani 1 1 d . . . . .
H3A H 0.487386 0.184457 0.206297 0.146 Uiso 1 1 calc R U . . .
H3B H 0.581648 0.117342 0.249052 0.146 Uiso 1 1 calc R U . . .
H3C H 0.534081 0.086406 0.175856 0.146 Uiso 1 1 calc R U . . .
C4 C 0.6349(2) 0.21083(19) 0.18505(12) 0.0387(6) Uani 1 1 d . . . . .
C5 C 0.66796(19) 0.2978(2) 0.23358(12) 0.0393(6) Uani 1 1 d . . . . .
H5A H 0.700358 0.266795 0.275672 0.047 Uiso 1 1 calc R U . . .
H5B H 0.724703 0.339002 0.219901 0.047 Uiso 1 1 calc R U . . .
C6 C 0.56646(16) 0.46297(17) 0.21825(10) 0.0273(4) Uani 1 1 d . . . . .
C7 C 0.62079(18) 0.5007(2) 0.17190(12) 0.0364(5) Uani 1 1 d . . . . .
H7 H 0.672563 0.458925 0.157726 0.044 Uiso 1 1 calc R U . . .
C8 C 0.5993(2) 0.5970(2) 0.14731(12) 0.0388(6) Uani 1 1 d . . . . .
H8 H 0.635101 0.622046 0.115492 0.047 Uiso 1 1 calc R U . . .
C9 C 0.52493(18) 0.65840(18) 0.16898(11) 0.0315(5) Uani 1 1 d . . . . .
H9 H 0.508898 0.725804 0.152516 0.038 Uiso 1 1 calc R U . . .
C10 C 0.47514(15) 0.61872(16) 0.21496(10) 0.0239(4) Uani 1 1 d . . . . .
C11 C 0.40106(16) 0.68741(16) 0.24269(10) 0.0238(4) Uani 1 1 d . . . . .
H11A H 0.445191 0.729864 0.277023 0.029 Uiso 1 1 calc R U . . .
H11B H 0.364130 0.734680 0.208634 0.029 Uiso 1 1 calc R U . . .
C12 C 0.30414(16) 0.68689(16) 0.32844(9) 0.0239(4) Uani 1 1 d . . . . .
H12A H 0.240546 0.659203 0.342817 0.029 Uiso 1 1 calc R U . . .
H12B H 0.292434 0.761211 0.319528 0.029 Uiso 1 1 calc R U . . .
C13 C 0.40439(16) 0.67103(16) 0.37993(9) 0.0232(4) Uani 1 1 d . . . . .
C14 C 0.43857(17) 0.74478(17) 0.42571(10) 0.0274(4) Uani 1 1 d . . . . .
H14 H 0.402876 0.809209 0.424400 0.033 Uiso 1 1 calc R U . . .
C15 C 0.52780(18) 0.72163(18) 0.47432(10) 0.0305(5) Uani 1 1 d . . . . .
H15 H 0.552552 0.770201 0.507463 0.037 Uiso 1 1 calc R U . . .
C16 C 0.57969(17) 0.62969(17) 0.47454(10) 0.0288(5) Uani 1 1 d . . . . .
H16 H 0.639336 0.613263 0.508175 0.035 Uiso 1 1 calc R U . . .
C17 C 0.54350(16) 0.55914(17) 0.42403(10) 0.0248(4) Uani 1 1 d . . . . .
C18 C 0.6894(3) 0.4381(4) 0.4687(2) 0.0298(11) Uani 0.730(4) 1 d D U P A 1
H18A H 0.663803 0.416580 0.507422 0.036 Uiso 0.730(4) 1 calc R U P A 1
H18B H 0.738008 0.497723 0.480567 0.036 Uiso 0.730(4) 1 calc R U P A 1
C19 C 0.7531(2) 0.3500(3) 0.44750(15) 0.0290(7) Uani 0.730(4) 1 d D U P A 1
C20 C 0.8397(4) 0.3197(3) 0.5060(2) 0.0402(10) Uani 0.730(4) 1 d D U P A 1
H20A H 0.888850 0.269681 0.493094 0.060 Uiso 0.730(4) 1 calc R U P A 1
H20B H 0.805449 0.289043 0.538611 0.060 Uiso 0.730(4) 1 calc R U P A 1
H20C H 0.880326 0.380961 0.523697 0.060 Uiso 0.730(4) 1 calc R U P A 1
C21 C 0.8058(6) 0.3858(6) 0.3933(3) 0.0366(14) Uani 0.730(4) 1 d D U P A 1
H21A H 0.749992 0.408313 0.356780 0.055 Uiso 0.730(4) 1 calc R U P A 1
H21B H 0.846624 0.328778 0.379969 0.055 Uiso 0.730(4) 1 calc R U P A 1
H21C H 0.854744 0.443123 0.408353 0.055 Uiso 0.730(4) 1 calc R U P A 1
C22 C 0.6816(2) 0.2556(2) 0.42668(15) 0.0315(7) Uani 0.730(4) 1 d D U P A 1
H22A H 0.627945 0.271944 0.387684 0.047 Uiso 0.730(4) 1 calc R U P A 1
H22B H 0.644912 0.236377 0.461019 0.047 Uiso 0.730(4) 1 calc R U P A 1
H22C H 0.726483 0.198123 0.418040 0.047 Uiso 0.730(4) 1 calc R U P A 1
C18' C 0.6663(8) 0.4169(13) 0.4732(6) 0.032(3) Uani 0.270(4) 1 d D U P A 2
H18C H 0.639800 0.345842 0.476179 0.039 Uiso 0.270(4) 1 calc R U P A 2
H18D H 0.663677 0.452924 0.513701 0.039 Uiso 0.270(4) 1 calc R U P A 2
C19' C 0.7819(7) 0.4137(7) 0.4644(4) 0.0362(18) Uani 0.270(4) 1 d D U P A 2
C20' C 0.8509(12) 0.3502(9) 0.5181(7) 0.0402(10) Uani 0.270(4) 1 d D U P A 2
H20D H 0.825239 0.278892 0.515130 0.060 Uiso 0.270(4) 1 calc R U P A 2
H20E H 0.845320 0.378970 0.559771 0.060 Uiso 0.270(4) 1 calc R U P A 2
H20F H 0.926243 0.351950 0.513890 0.060 Uiso 0.270(4) 1 calc R U P A 2
C21' C 0.7853(17) 0.3660(17) 0.4000(8) 0.043(4) Uani 0.270(4) 1 d D U P A 2
H21D H 0.745179 0.409465 0.365507 0.065 Uiso 0.270(4) 1 calc R U P A 2
H21E H 0.752620 0.297454 0.397248 0.065 Uiso 0.270(4) 1 calc R U P A 2
H21F H 0.860406 0.360279 0.395571 0.065 Uiso 0.270(4) 1 calc R U P A 2
C22' C 0.8310(8) 0.5208(8) 0.4723(4) 0.045(3) Uani 0.270(4) 1 d D U P A 2
H22D H 0.826847 0.548130 0.514516 0.067 Uiso 0.270(4) 1 calc R U P A 2
H22E H 0.906637 0.517270 0.468680 0.067 Uiso 0.270(4) 1 calc R U P A 2
H22F H 0.791181 0.566054 0.438693 0.067 Uiso 0.270(4) 1 calc R U P A 2
C23 C 0.21406(15) 0.62018(16) 0.22369(9) 0.0233(4) Uani 1 1 d . . . . .
H23A H 0.198411 0.682902 0.197015 0.028 Uiso 1 1 calc R U . . .
H23B H 0.155865 0.611554 0.247689 0.028 Uiso 1 1 calc R U . . .
C24 C 0.21596(15) 0.52572(15) 0.17968(9) 0.0207(4) Uani 1 1 d . . . . .
C25 C 0.26836(15) 0.54526(16) 0.12214(9) 0.0224(4) Uani 1 1 d . . . . .
C26 C 0.32171(16) 0.46401(17) 0.09932(10) 0.0259(4) Uani 1 1 d . . . . .
H26 H 0.327253 0.399443 0.120629 0.031 Uiso 1 1 calc R U . . .
C27 C 0.36660(17) 0.47647(19) 0.04603(10) 0.0307(5) Uani 1 1 d . . . . .
H27 H 0.402252 0.420293 0.031004 0.037 Uiso 1 1 calc R U . . .
C28 C 0.36008(17) 0.5696(2) 0.01454(11) 0.0345(5) Uani 1 1 d . . . . .
H28 H 0.391716 0.577779 -0.021742 0.041 Uiso 1 1 calc R U . . .
C29 C 0.30735(18) 0.65084(19) 0.03602(11) 0.0332(5) Uani 1 1 d . . . . .
H29 H 0.302326 0.715085 0.014368 0.040 Uiso 1 1 calc R U . . .
C30 C 0.26144(17) 0.63877(17) 0.08945(10) 0.0275(4) Uani 1 1 d . . . . .
H30 H 0.224938 0.694982 0.103795 0.033 Uiso 1 1 calc R U . . .
C31 C 0.09659(15) 0.49468(16) 0.15571(10) 0.0227(4) Uani 1 1 d . . . . .
C32 C 0.03570(16) 0.52122(17) 0.09575(10) 0.0266(4) Uani 1 1 d . . . . .
H32 H 0.067777 0.559935 0.066939 0.032 Uiso 1 1 calc R U . . .
C33 C -0.07217(17) 0.49153(19) 0.07745(11) 0.0318(5) Uani 1 1 d . . . . .
H33 H -0.113161 0.510094 0.036369 0.038 Uiso 1 1 calc R U . . .
C34 C -0.11899(17) 0.4355(2) 0.11883(11) 0.0348(5) Uani 1 1 d . . . . .
H34 H -0.192017 0.414279 0.106112 0.042 Uiso 1 1 calc R U . . .
C35 C -0.05973(17) 0.4100(2) 0.17912(11) 0.0334(5) Uani 1 1 d . . . . .
H35 H -0.092446 0.372070 0.207971 0.040 Uiso 1 1 calc R U . . .
C36 C 0.04757(16) 0.43987(17) 0.19748(10) 0.0263(4) Uani 1 1 d . . . . .
H36 H 0.087675 0.422569 0.239017 0.032 Uiso 1 1 calc R U . . .
N1 N 0.58202(16) 0.36713(16) 0.24235(10) 0.0352(4) Uani 1 1 d D . . . .
H1N H 0.544(2) 0.349(2) 0.2689(12) 0.042 Uiso 1 1 d D U . . .
N2 N 0.49360(13) 0.52339(13) 0.24002(8) 0.0224(3) Uani 1 1 d . . . . .
N3 N 0.31840(13) 0.63260(13) 0.26958(8) 0.0212(3) Uani 1 1 d . . . . .
N4 N 0.45472(13) 0.57971(13) 0.37769(8) 0.0223(3) Uani 1 1 d . . . . .
N5 N 0.59600(15) 0.47036(15) 0.41899(9) 0.0288(4) Uani 1 1 d D . . . .
H5N H 0.564(2) 0.4275(19) 0.3923(11) 0.035 Uiso 1 1 d D U . . .
O1 O 0.27115(10) 0.44631(11) 0.21819(6) 0.0213(3) Uani 1 1 d . . . . .
O2 O 0.44805(14) 0.35408(18) 0.32513(9) 0.0290(4) Uani 0.942(3) 1 d D . P B 1
H2O H 0.412(2) 0.328(2) 0.3498(13) 0.044 Uiso 1 1 d D U . C 1
Cl2 Cl 0.4560(9) 0.3132(10) 0.3419(6) 0.0290(4) Uani 0.058(3) 1 d . . P B 2

loop_
_atom_site_aniso_label
_atom_site_aniso_U_11
_atom_site_aniso_U_22
_atom_site_aniso_U_33
_atom_site_aniso_U_23
_atom_site_aniso_U_13
_atom_site_aniso_U_12
Fe1 0.02033(14) 0.02057(15) 0.02157(15) -0.00039(11) -0.00033(11) 0.00169(11)
Cl1 0.0269(2) 0.0384(3) 0.0262(3) 0.0023(2) 0.0025(2) -0.0033(2)
C1 0.075(2) 0.068(2) 0.076(2) -0.0392(19) -0.0273(18) 0.0432(19)
C2 0.0497(15) 0.0421(15) 0.0424(14) -0.0079(12) -0.0058(12) 0.0016(12)
C3 0.155(4) 0.051(2) 0.100(3) -0.001(2) 0.055(3) -0.042(3)
C4 0.0389(13) 0.0281(12) 0.0423(13) -0.0022(10) -0.0068(10) 0.0073(10)
C5 0.0308(12) 0.0423(14) 0.0390(13) -0.0095(11) -0.0057(10) 0.0155(10)
C6 0.0173(9) 0.0319(12) 0.0303(11) -0.0058(9) -0.0003(8) 0.0000(8)
C7 0.0250(11) 0.0389(14) 0.0478(14) -0.0102(11) 0.0134(10) -0.0021(9)
C8 0.0355(12) 0.0436(14) 0.0418(13) -0.0054(11) 0.0183(11) -0.0116(11)
C9 0.0312(11) 0.0295(12) 0.0335(11) 0.0010(9) 0.0063(9) -0.0055(9)
C10 0.0173(9) 0.0276(11) 0.0242(10) -0.0037(8) -0.0016(7) -0.0036(8)
C11 0.0238(9) 0.0207(10) 0.0242(10) -0.0003(8) -0.0009(8) -0.0005(8)
C12 0.0245(10) 0.0243(10) 0.0206(9) -0.0041(8) -0.0009(8) 0.0042(8)
C13 0.0235(9) 0.0242(10) 0.0203(9) -0.0007(8) 0.0014(8) -0.0004(8)
C14 0.0317(11) 0.0246(11) 0.0241(10) -0.0022(8) 0.0017(8) 0.0011(9)
C15 0.0321(11) 0.0309(12) 0.0245(10) -0.0062(9) -0.0028(9) -0.0032(9)
C16 0.0257(10) 0.0337(12) 0.0228(10) -0.0006(8) -0.0043(8) -0.0009(9)
C17 0.0217(9) 0.0289(11) 0.0222(9) 0.0013(8) 0.0012(8) -0.0001(8)
C18 0.0247(19) 0.032(2) 0.0272(17) 0.0031(14) -0.0068(15) 0.0037(16)
C19 0.0233(14) 0.0315(17) 0.0291(15) 0.0045(13) -0.0016(12) 0.0061(12)
C20 0.0340(16) 0.031(2) 0.045(2) -0.0019(17) -0.0158(15) 0.0068(18)
C21 0.028(3) 0.034(3) 0.048(2) 0.003(2) 0.0098(17) 0.0028(19)
C22 0.0290(15) 0.0266(16) 0.0382(17) 0.0020(13) 0.0052(13) 0.0047(12)
C18' 0.026(4) 0.038(5) 0.031(4) 0.003(4) 0.001(4) 0.005(4)
C19' 0.033(3) 0.042(4) 0.030(3) 0.000(3) -0.001(3) 0.006(3)
C20' 0.0340(16) 0.031(2) 0.045(2) -0.0019(17) -0.0158(15) 0.0068(18)
C21' 0.031(8) 0.040(8) 0.054(7) 0.002(6) -0.003(6) 0.010(6)
C22' 0.041(5) 0.058(6) 0.035(5) -0.002(4) 0.007(4) -0.009(4)
C23 0.0188(9) 0.0250(10) 0.0227(9) -0.0019(8) -0.0030(7) 0.0056(8)
C24 0.0174(9) 0.0233(10) 0.0190(9) -0.0004(7) -0.0019(7) 0.0040(7)
C25 0.0168(8) 0.0283(11) 0.0191(9) -0.0011(8) -0.0030(7) -0.0003(7)
C26 0.0205(9) 0.0303(11) 0.0245(10) -0.0027(8) -0.0004(8) 0.0004(8)
C27 0.0223(10) 0.0418(13) 0.0268(10) -0.0072(9) 0.0025(8) 0.0014(9)
C28 0.0235(10) 0.0550(16) 0.0243(10) 0.0019(10) 0.0035(8) -0.0030(10)
C29 0.0294(11) 0.0403(13) 0.0267(11) 0.0083(9) -0.0010(9) -0.0030(10)
C30 0.0240(10) 0.0299(11) 0.0252(10) 0.0010(8) -0.0023(8) 0.0022(8)
C31 0.0181(9) 0.0245(10) 0.0232(9) -0.0059(8) -0.0008(7) 0.0035(7)
C32 0.0222(10) 0.0306(11) 0.0250(10) -0.0006(8) 0.0003(8) 0.0044(8)
C33 0.0226(10) 0.0425(13) 0.0257(11) -0.0041(9) -0.0056(8) 0.0078(9)
C34 0.0168(9) 0.0518(15) 0.0336(12) -0.0107(11) 0.0002(8) 0.0023(9)
C35 0.0236(10) 0.0438(14) 0.0329(12) -0.0039(10) 0.0062(9) -0.0026(9)
C36 0.0223(9) 0.0323(11) 0.0228(10) -0.0037(8) 0.0011(8) 0.0008(8)
N1 0.0298(10) 0.0338(11) 0.0425(11) 0.0012(9) 0.0089(9) 0.0104(8)
N2 0.0163(7) 0.0246(9) 0.0234(8) -0.0022(7) -0.0024(6) 0.0002(6)
N3 0.0197(8) 0.0224(9) 0.0189(8) -0.0029(6) -0.0017(6) 0.0028(6)
N4 0.0196(8) 0.0239(9) 0.0214(8) -0.0006(6) 0.0001(6) 0.0008(7)
N5 0.0263(9) 0.0287(10) 0.0261(9) -0.0012(7) -0.0064(7) 0.0056(8)
O1 0.0184(6) 0.0228(7) 0.0196(6) -0.0007(5) -0.0031(5) 0.0029(5)
O2 0.0281(8) 0.0213(11) 0.0321(10) 0.0018(8) -0.0061(7) 0.0034(8)
Cl2 0.0281(8) 0.0213(11) 0.0321(10) 0.0018(8) -0.0061(7) 0.0034(8)

loop_
_atom_type_symbol
_atom_type_description
_atom_type_scat_dispersion_real
_atom_type_scat_dispersion_imag
_atom_type_scat_source
C C 0.0033 0.0016 'International Tables Vol C Tables 4.2.6.8 and 6.1.1.4'
H H 0.0000 0.0000 'International Tables Vol C Tables 4.2.6.8 and 6.1.1.4'
Cl Cl 0.1484 0.1585 'International Tables Vol C Tables 4.2.6.8 and 6.1.1.4'
Fe Fe 0.3463 0.8444 'International Tables Vol C Tables 4.2.6.8 and 6.1.1.4'
N N 0.0061 0.0033 'International Tables Vol C Tables 4.2.6.8 and 6.1.1.4'
O O 0.0106 0.0060 'International Tables Vol C Tables 4.2.6.8 and 6.1.1.4'

loop_
_geom_angle_atom_site_label_1
_geom_angle_atom_site_label_2
_geom_angle_atom_site_label_3
_geom_angle
_geom_angle_site_symmetry_1
_geom_angle_site_symmetry_3
_geom_angle_publ_flag
O2 Fe1 O1 107.79(7) . . ?
O2 Fe1 N3 166.28(7) . . ?
O1 Fe1 N3 81.41(6) . . ?
O2 Fe1 N4 97.19(7) . . ?
O1 Fe1 N4 154.93(6) . . ?
N3 Fe1 N4 73.63(6) . . ?
O2 Fe1 N2 91.03(8) . . ?
O1 Fe1 N2 88.91(6) . . ?
N3 Fe1 N2 78.77(6) . . ?
N4 Fe1 N2 88.52(6) . . ?
O2 Fe1 Cl1 92.15(6) . . ?
O1 Fe1 Cl1 93.32(4) . . ?
N3 Fe1 Cl1 97.55(5) . . ?
N4 Fe1 Cl1 87.74(4) . . ?
N2 Fe1 Cl1 175.38(5) . . ?
O1 Fe1 Cl2 108.4(3) . . ?
N3 Fe1 Cl2 169.7(3) . . ?
N4 Fe1 Cl2 96.6(3) . . ?
N2 Fe1 Cl2 97.9(3) . . ?
Cl1 Fe1 Cl2 85.3(3) . . ?
C4 C1 H1A 109.5 . . ?
C4 C1 H1B 109.5 . . ?
H1A C1 H1B 109.5 . . ?
C4 C1 H1C 109.5 . . ?
H1A C1 H1C 109.5 . . ?
H1B C1 H1C 109.5 . . ?
C4 C2 H2A 109.5 . . ?
C4 C2 H2B 109.5 . . ?
H2A C2 H2B 109.5 . . ?
C4 C2 H2C 109.5 . . ?
H2A C2 H2C 109.5 . . ?
H2B C2 H2C 109.5 . . ?
C4 C3 H3A 109.5 . . ?
C4 C3 H3B 109.5 . . ?
H3A C3 H3B 109.5 . . ?
C4 C3 H3C 109.5 . . ?
H3A C3 H3C 109.5 . . ?
H3B C3 H3C 109.5 . . ?
C3 C4 C2 109.4(3) . . ?
C3 C4 C5 109.7(3) . . ?
C2 C4 C5 111.3(2) . . ?
C3 C4 C1 112.5(3) . . ?
C2 C4 C1 107.4(3) . . ?
C5 C4 C1 106.5(2) . . ?
N1 C5 C4 116.0(2) . . ?
N1 C5 H5A 108.3 . . ?
C4 C5 H5A 108.3 . . ?
N1 C5 H5B 108.3 . . ?
C4 C5 H5B 108.3 . . ?
H5A C5 H5B 107.4 . . ?
N1 C6 N2 117.2(2) . . ?
N1 C6 C7 122.4(2) . . ?
N2 C6 C7 120.3(2) . . ?
C8 C7 C6 120.2(2) . . ?
C8 C7 H7 119.9 . . ?
C6 C7 H7 119.9 . . ?
C7 C8 C9 119.7(2) . . ?
C7 C8 H8 120.2 . . ?
C9 C8 H8 120.2 . . ?
C10 C9 C8 118.0(2) . . ?
C10 C9 H9 121.0 . . ?
C8 C9 H9 121.0 . . ?
N2 C10 C9 124.0(2) . . ?
N2 C10 C11 117.37(18) . . ?
C9 C10 C11 118.49(19) . . ?
N3 C11 C10 114.78(16) . . ?
N3 C11 H11A 108.6 . . ?
C10 C11 H11A 108.6 . . ?
N3 C11 H11B 108.6 . . ?
C10 C11 H11B 108.6 . . ?
H11A C11 H11B 107.5 . . ?
N3 C12 C13 108.36(15) . . ?
N3 C12 H12A 110.0 . . ?
C13 C12 H12A 110.0 . . ?
N3 C12 H12B 110.0 . . ?
C13 C12 H12B 110.0 . . ?
H12A C12 H12B 108.4 . . ?
N4 C13 C14 123.92(18) . . ?
N4 C13 C12 115.21(17) . . ?
C14 C13 C12 120.87(18) . . ?
C13 C14 C15 117.5(2) . . ?
C13 C14 H14 121.3 . . ?
C15 C14 H14 121.3 . . ?
C16 C15 C14 120.4(2) . . ?
C16 C15 H15 119.8 . . ?
C14 C15 H15 119.8 . . ?
C15 C16 C17 119.14(19) . . ?
C15 C16 H16 120.4 . . ?
C17 C16 H16 120.4 . . ?
N5 C17 N4 117.29(18) . . ?
N5 C17 C16 121.97(19) . . ?
N4 C17 C16 120.73(19) . . ?
N5 C18 C19 113.4(4) . . ?
N5 C18 H18A 108.9 . . ?
C19 C18 H18A 108.9 . . ?
N5 C18 H18B 108.9 . . ?
C19 C18 H18B 108.9 . . ?
H18A C18 H18B 107.7 . . ?
C18 C19 C21 109.9(4) . . ?
C18 C19 C20 106.7(3) . . ?
C21 C19 C20 109.9(4) . . ?
C18 C19 C22 111.6(3) . . ?
C21 C19 C22 110.6(3) . . ?
C20 C19 C22 107.9(3) . . ?
C19 C20 H20A 109.5 . . ?
C19 C20 H20B 109.5 . . ?
H20A C20 H20B 109.5 . . ?
C19 C20 H20C 109.5 . . ?
H20A C20 H20C 109.5 . . ?
H20B C20 H20C 109.5 . . ?
C19 C21 H21A 109.5 . . ?
C19 C21 H21B 109.5 . . ?
H21A C21 H21B 109.5 . . ?
C19 C21 H21C 109.5 . . ?
H21A C21 H21C 109.5 . . ?
H21B C21 H21C 109.5 . . ?
C19 C22 H22A 109.5 . . ?
C19 C22 H22B 109.5 . . ?
H22A C22 H22B 109.5 . . ?
C19 C22 H22C 109.5 . . ?
H22A C22 H22C 109.5 . . ?
H22B C22 H22C 109.5 . . ?
N5 C18' C19' 110.9(8) . . ?
N5 C18' H18C 109.5 . . ?
C19' C18' H18C 109.5 . . ?
N5 C18' H18D 109.5 . . ?
C19' C18' H18D 109.5 . . ?
H18C C18' H18D 108.1 . . ?
C21' C19' C18' 109.7(11) . . ?
C21' C19' C22' 112.7(10) . . ?
C18' C19' C22' 110.2(9) . . ?
C21' C19' C20' 109.7(11) . . ?
C18' C19' C20' 109.7(9) . . ?
C22' C19' C20' 104.8(8) . . ?
C19' C20' H20D 109.5 . . ?
C19' C20' H20E 109.5 . . ?
H20D C20' H20E 109.5 . . ?
C19' C20' H20F 109.5 . . ?
H20D C20' H20F 109.5 . . ?
H20E C20' H20F 109.5 . . ?
C19' C21' H21D 109.5 . . ?
C19' C21' H21E 109.5 . . ?
H21D C21' H21E 109.5 . . ?
C19' C21' H21F 109.5 . . ?
H21D C21' H21F 109.5 . . ?
H21E C21' H21F 109.5 . . ?
C19' C22' H22D 109.5 . . ?
C19' C22' H22E 109.5 . . ?
H22D C22' H22E 109.5 . . ?
C19' C22' H22F 109.5 . . ?
H22D C22' H22F 109.5 . . ?
H22E C22' H22F 109.5 . . ?
N3 C23 C24 111.12(15) . . ?
N3 C23 H23A 109.4 . . ?
C24 C23 H23A 109.4 . . ?
N3 C23 H23B 109.4 . . ?
C24 C23 H23B 109.4 . . ?
H23A C23 H23B 108.0 . . ?
O1 C24 C25 109.91(15) . . ?
O1 C24 C31 109.40(16) . . ?
C25 C24 C31 109.85(15) . . ?
O1 C24 C23 107.33(15) . . ?
C25 C24 C23 114.69(17) . . ?
C31 C24 C23 105.49(15) . . ?
C30 C25 C26 117.99(19) . . ?
C30 C25 C24 123.45(18) . . ?
C26 C25 C24 118.49(18) . . ?
C27 C26 C25 120.8(2) . . ?
C27 C26 H26 119.6 . . ?
C25 C26 H26 119.6 . . ?
C28 C27 C26 120.7(2) . . ?
C28 C27 H27 119.7 . . ?
C26 C27 H27 119.7 . . ?
C27 C28 C29 119.6(2) . . ?
C27 C28 H28 120.2 . . ?
C29 C28 H28 120.2 . . ?
C28 C29 C30 120.1(2) . . ?
C28 C29 H29 120.0 . . ?
C30 C29 H29 120.0 . . ?
C29 C30 C25 120.9(2) . . ?
C29 C30 H30 119.6 . . ?
C25 C30 H30 119.6 . . ?
C36 C31 C32 118.72(19) . . ?
C36 C31 C24 117.63(17) . . ?
C32 C31 C24 123.62(19) . . ?
C31 C32 C33 120.6(2) . . ?
C31 C32 H32 119.7 . . ?
C33 C32 H32 119.7 . . ?
C34 C33 C32 120.0(2) . . ?
C34 C33 H33 120.0 . . ?
C32 C33 H33 120.0 . . ?
C33 C34 C35 120.0(2) . . ?
C33 C34 H34 120.0 . . ?
C35 C34 H34 120.0 . . ?
C34 C35 C36 120.1(2) . . ?
C34 C35 H35 120.0 . . ?
C36 C35 H35 120.0 . . ?
C31 C36 C35 120.6(2) . . ?
C31 C36 H36 119.7 . . ?
C35 C36 H36 119.7 . . ?
C6 N1 C5 125.2(2) . . ?
C6 N1 H1N 117.2(19) . . ?
C5 N1 H1N 117.1(19) . . ?
C10 N2 C6 117.79(18) . . ?
C10 N2 Fe1 112.21(13) . . ?
C6 N2 Fe1 128.56(14) . . ?
C23 N3 C11 113.91(15) . . ?
C23 N3 C12 111.01(15) . . ?
C11 N3 C12 108.77(15) . . ?
C23 N3 Fe1 104.57(12) . . ?
C11 N3 Fe1 110.97(12) . . ?
C12 N3 Fe1 107.39(12) . . ?
C13 N4 C17 118.16(17) . . ?
C13 N4 Fe1 113.23(12) . . ?
C17 N4 Fe1 128.51(14) . . ?
C17 N5 C18 121.5(3) . . ?
C17 N5 C18' 124.6(7) . . ?
C17 N5 H5N 116.7(18) . . ?
C18 N5 H5N 119.9(19) . . ?
C18' N5 H5N 110(2) . . ?
C24 O1 Fe1 120.95(12) . . ?
Fe1 O2 H2O 102(2) . . ?

loop_
_geom_bond_atom_site_label_1
_geom_bond_atom_site_label_2
_geom_bond_distance
_geom_bond_site_symmetry_2
_geom_bond_publ_flag
Fe1 O2 1.903(2) . ?
Fe1 O1 1.9128(13) . ?
Fe1 N3 2.1757(17) . ?
Fe1 N4 2.2649(17) . ?
Fe1 N2 2.2674(17) . ?
Fe1 Cl1 2.3945(6) . ?
Fe1 Cl2 2.484(13) . ?
C1 C4 1.543(4) . ?
C1 H1A 0.9800 . ?
C1 H1B 0.9800 . ?
C1 H1C 0.9800 . ?
C2 C4 1.507(4) . ?
C2 H2A 0.9800 . ?
C2 H2B 0.9800 . ?
C2 H2C 0.9800 . ?
C3 C4 1.499(5) . ?
C3 H3A 0.9800 . ?
C3 H3B 0.9800 . ?
C3 H3C 0.9800 . ?
C4 C5 1.530(3) . ?
C5 N1 1.458(3) . ?
C5 H5A 0.9900 . ?
C5 H5B 0.9900 . ?
C6 N1 1.346(3) . ?
C6 N2 1.367(3) . ?
C6 C7 1.408(3) . ?
C7 C8 1.363(4) . ?
C7 H7 0.9500 . ?
C8 C9 1.388(3) . ?
C8 H8 0.9500 . ?
C9 C10 1.374(3) . ?
C9 H9 0.9500 . ?
C10 N2 1.350(3) . ?
C10 C11 1.506(3) . ?
C11 N3 1.481(3) . ?
C11 H11A 0.9900 . ?
C11 H11B 0.9900 . ?
C12 N3 1.484(2) . ?
C12 C13 1.508(3) . ?
C12 H12A 0.9900 . ?
C12 H12B 0.9900 . ?
C13 N4 1.354(3) . ?
C13 C14 1.371(3) . ?
C14 C15 1.396(3) . ?
C14 H14 0.9500 . ?
C15 C16 1.364(3) . ?
C15 H15 0.9500 . ?
C16 C17 1.415(3) . ?
C16 H16 0.9500 . ?
C17 N5 1.349(3) . ?
C17 N4 1.358(2) . ?
C18 N5 1.473(4) . ?
C18 C19 1.524(6) . ?
C18 H18A 0.9900 . ?
C18 H18B 0.9900 . ?
C19 C21 1.525(6) . ?
C19 C20 1.528(4) . ?
C19 C22 1.535(4) . ?
C20 H20A 0.9800 . ?
C20 H20B 0.9800 . ?
C20 H20C 0.9800 . ?
C21 H21A 0.9800 . ?
C21 H21B 0.9800 . ?
C21 H21C 0.9800 . ?
C22 H22A 0.9800 . ?
C22 H22B 0.9800 . ?
C22 H22C 0.9800 . ?
C18' N5 1.475(8) . ?
C18' C19' 1.519(12) . ?
C18' H18C 0.9900 . ?
C18' H18D 0.9900 . ?
C19' C21' 1.514(14) . ?
C19' C22' 1.520(12) . ?
C19' C20' 1.528(12) . ?
C20' H20D 0.9800 . ?
C20' H20E 0.9800 . ?
C20' H20F 0.9800 . ?
C21' H21D 0.9800 . ?
C21' H21E 0.9800 . ?
C21' H21F 0.9800 . ?
C22' H22D 0.9800 . ?
C22' H22E 0.9800 . ?
C22' H22F 0.9800 . ?
C23 N3 1.479(2) . ?
C23 C24 1.549(3) . ?
C23 H23A 0.9900 . ?
C23 H23B 0.9900 . ?
C24 O1 1.410(2) . ?
C24 C25 1.535(3) . ?
C24 C31 1.546(3) . ?
C25 C30 1.395(3) . ?
C25 C26 1.397(3) . ?
C26 C27 1.384(3) . ?
C26 H26 0.9500 . ?
C27 C28 1.378(4) . ?
C27 H27 0.9500 . ?
C28 C29 1.380(3) . ?
C28 H28 0.9500 . ?
C29 C30 1.394(3) . ?
C29 H29 0.9500 . ?
C30 H30 0.9500 . ?
C31 C36 1.387(3) . ?
C31 C32 1.390(3) . ?
C32 C33 1.396(3) . ?
C32 H32 0.9500 . ?
C33 C34 1.372(3) . ?
C33 H33 0.9500 . ?
C34 C35 1.385(3) . ?
C34 H34 0.9500 . ?
C35 C36 1.390(3) . ?
C35 H35 0.9500 . ?
C36 H36 0.9500 . ?
N1 H1N 0.85(2) . ?
N5 H5N 0.84(2) . ?
O2 H2O 0.84(2) . ?

loop_
_geom_hbond_atom_site_label_D
_geom_hbond_atom_site_label_H
_geom_hbond_atom_site_label_A
_geom_hbond_distance_DH
_geom_hbond_distance_HA
_geom_hbond_distance_DA
_geom_hbond_angle_DHA
_geom_hbond_site_symmetry_A
_geom_hbond_publ_flag
N1 H1N O2 0.85(2) 1.88(2) 2.703(3) 161(3) . yes
N5 H5N O2 0.84(2) 2.06(2) 2.867(2) 162(3) . yes

loop_
_geom_torsion_atom_site_label_1
_geom_torsion_atom_site_label_2
_geom_torsion_atom_site_label_3
_geom_torsion_atom_site_label_4
_geom_torsion
_geom_torsion_site_symmetry_1
_geom_torsion_site_symmetry_2
_geom_torsion_site_symmetry_3
_geom_torsion_site_symmetry_4
_geom_torsion_publ_flag
C3 C4 C5 N1 -60.6(3) . . . . ?
C2 C4 C5 N1 60.8(3) . . . . ?
C1 C4 C5 N1 177.5(3) . . . . ?
N1 C6 C7 C8 177.6(2) . . . . ?
N2 C6 C7 C8 -1.5(3) . . . . ?
C6 C7 C8 C9 1.1(4) . . . . ?
C7 C8 C9 C10 -0.1(3) . . . . ?
C8 C9 C10 N2 -0.5(3) . . . . ?
C8 C9 C10 C11 175.16(19) . . . . ?
N2 C10 C11 N3 -28.3(2) . . . . ?
C9 C10 C11 N3 155.75(18) . . . . ?
N3 C12 C13 N4 -32.5(2) . . . . ?
N3 C12 C13 C14 148.67(19) . . . . ?
N4 C13 C14 C15 -3.0(3) . . . . ?
C12 C13 C14 C15 175.73(19) . . . . ?
C13 C14 C15 C16 1.6(3) . . . . ?
C14 C15 C16 C17 1.5(3) . . . . ?
C15 C16 C17 N5 175.1(2) . . . . ?
C15 C16 C17 N4 -3.6(3) . . . . ?
N5 C18 C19 C21 66.0(5) . . . . ?
N5 C18 C19 C20 -174.9(4) . . . . ?
N5 C18 C19 C22 -57.2(4) . . . . ?
N5 C18' C19' C21' -54.8(17) . . . . ?
N5 C18' C19' C22' 69.8(13) . . . . ?
N5 C18' C19' C20' -175.3(10) . . . . ?
N3 C23 C24 O1 40.5(2) . . . . ?
N3 C23 C24 C25 -81.9(2) . . . . ?
N3 C23 C24 C31 157.08(16) . . . . ?
O1 C24 C25 C30 -155.29(18) . . . . ?
C31 C24 C25 C30 84.3(2) . . . . ?
C23 C24 C25 C30 -34.3(3) . . . . ?
O1 C24 C25 C26 27.7(2) . . . . ?
C31 C24 C25 C26 -92.7(2) . . . . ?
C23 C24 C25 C26 148.72(17) . . . . ?
C30 C25 C26 C27 0.3(3) . . . . ?
C24 C25 C26 C27 177.43(18) . . . . ?
C25 C26 C27 C28 0.4(3) . . . . ?
C26 C27 C28 C29 -0.6(3) . . . . ?
C27 C28 C29 C30 0.3(3) . . . . ?
C28 C29 C30 C25 0.3(3) . . . . ?
C26 C25 C30 C29 -0.6(3) . . . . ?
C24 C25 C30 C29 -177.62(18) . . . . ?
O1 C24 C31 C36 36.8(2) . . . . ?
C25 C24 C31 C36 157.51(18) . . . . ?
C23 C24 C31 C36 -78.4(2) . . . . ?
O1 C24 C31 C32 -145.13(19) . . . . ?
C25 C24 C31 C32 -24.4(3) . . . . ?
C23 C24 C31 C32 99.7(2) . . . . ?
C36 C31 C32 C33 -1.2(3) . . . . ?
C24 C31 C32 C33 -179.30(19) . . . . ?
C31 C32 C33 C34 0.0(3) . . . . ?
C32 C33 C34 C35 1.1(4) . . . . ?
C33 C34 C35 C36 -0.9(4) . . . . ?
C32 C31 C36 C35 1.5(3) . . . . ?
C24 C31 C36 C35 179.66(19) . . . . ?
C34 C35 C36 C31 -0.4(3) . . . . ?
N2 C6 N1 C5 -169.2(2) . . . . ?
C7 C6 N1 C5 11.7(3) . . . . ?
C4 C5 N1 C6 -103.9(3) . . . . ?
C9 C10 N2 C6 0.1(3) . . . . ?
C11 C10 N2 C6 -175.60(17) . . . . ?
C9 C10 N2 Fe1 -167.37(16) . . . . ?
C11 C10 N2 Fe1 16.9(2) . . . . ?
N1 C6 N2 C10 -178.27(18) . . . . ?
C7 C6 N2 C10 0.9(3) . . . . ?
N1 C6 N2 Fe1 -13.1(3) . . . . ?
C7 C6 N2 Fe1 166.01(15) . . . . ?
C24 C23 N3 C11 83.1(2) . . . . ?
C24 C23 N3 C12 -153.70(17) . . . . ?
C24 C23 N3 Fe1 -38.19(18) . . . . ?
C10 C11 N3 C23 -93.59(19) . . . . ?
C10 C11 N3 C12 142.02(16) . . . . ?
C10 C11 N3 Fe1 24.10(19) . . . . ?
C13 C12 N3 C23 164.20(16) . . . . ?
C13 C12 N3 C11 -69.7(2) . . . . ?
C13 C12 N3 Fe1 50.45(18) . . . . ?
C14 C13 N4 C17 1.0(3) . . . . ?
C12 C13 N4 C17 -177.82(17) . . . . ?
C14 C13 N4 Fe1 177.74(17) . . . . ?
C12 C13 N4 Fe1 -1.1(2) . . . . ?
N5 C17 N4 C13 -176.40(19) . . . . ?
C16 C17 N4 C13 2.4(3) . . . . ?
N5 C17 N4 Fe1 7.4(3) . . . . ?
C16 C17 N4 Fe1 -173.81(15) . . . . ?
N4 C17 N5 C18 -176.4(3) . . . . ?
C16 C17 N5 C18 4.8(4) . . . . ?
N4 C17 N5 C18' -156.9(6) . . . . ?
C16 C17 N5 C18' 24.4(7) . . . . ?
C19 C18 N5 C17 -166.6(3) . . . . ?
C19' C18' N5 C17 -116.0(10) . . . . ?
C25 C24 O1 Fe1 102.96(15) . . . . ?
C31 C24 O1 Fe1 -136.36(13) . . . . ?
C23 C24 O1 Fe1 -22.38(19) . . . . ?
